data_7218572
loop_
_publ_author_name
'Sirajuddin, Muhammad -'
'Ali, Saqib'
'McKee, Vickie'
'Zaib, Sumera'
'Iqbal, Jamshed'

_publ_section_title
;
 Organotin(IV) carboxylate derivatives as a new addition to anticancer and
 antileishmanial agents: Design, physicochemical characterization and
 interaction with Salmon sperm DNA
;
_journal_name_full 'RSC Adv.'
_journal_paper_doi 10.1039/C4RA10487K
_journal_year 2014
_chemical_formula_sum 'C14 H20 N2 O6 Sn'
_chemical_formula_weight 431.01
_chemical_name_systematic
;
 ?
;
_space_group_crystal_system triclinic
_space_group_IT_number 1
_space_group_name_Hall 'P 1'
_space_group_name_H-M_alt 'P 1'
_symmetry_space_group_name_Hall 'P 1'
_symmetry_space_group_name_H-M 'P 1'
_atom_sites_solution_hydrogens geom
_audit_creation_method SHELXL-2012
_cell_angle_alpha 88.257(4)
_cell_angle_beta 83.081(4)
_cell_angle_gamma 74.025(3)
_cell_formula_units_Z 2
_cell_length_a 7.9109(5)
_cell_length_b 7.9252(5)
_cell_length_c 14.3797(10)
_cell_measurement_temperature 296(2)
_cell_volume 860.41(10)
_computing_structure_refinement 'SHELXL-2012 (Sheldrick, 2012)'
_diffrn_ambient_temperature 296(2)
_diffrn_measured_fraction_theta_full 0.994
_diffrn_measured_fraction_theta_max 0.979
_diffrn_radiation_type MoK\a
_diffrn_radiation_wavelength 0.71073
_diffrn_reflns_av_R_equivalents 0.0431
_diffrn_reflns_av_unetI/netI 0.0723
_diffrn_reflns_Laue_measured_fraction_full 0.994
_diffrn_reflns_Laue_measured_fraction_max 0.979
_diffrn_reflns_limit_h_max 10
_diffrn_reflns_limit_h_min -10
_diffrn_reflns_limit_k_max 9
_diffrn_reflns_limit_k_min -10
_diffrn_reflns_limit_l_max 18
_diffrn_reflns_limit_l_min -18
_diffrn_reflns_number 13549
_diffrn_reflns_point_group_measured_fraction_full 0.905
_diffrn_reflns_point_group_measured_fraction_max 0.839
_diffrn_reflns_theta_full 25.242
_diffrn_reflns_theta_max 27.962
_diffrn_reflns_theta_min 1.426
_exptl_absorpt_coefficient_mu 1.515
_exptl_crystal_density_diffrn 1.664
_exptl_crystal_F_000 432
_exptl_crystal_size_max 0.320
_exptl_crystal_size_mid 0.220
_exptl_crystal_size_min 0.200
_refine_diff_density_max 0.603
_refine_diff_density_min -0.407
_refine_diff_density_rms 0.082
_refine_ls_abs_structure_details
;
 Flack x determined using 1960 quotients [(I+)-(I-)]/[(I+)+(I-)]
 (Parsons and Flack (2004), Acta Cryst. A60, s61).
;
_refine_ls_abs_structure_Flack 0.014(17)
_refine_ls_extinction_method none
_refine_ls_goodness_of_fit_ref 0.943
_refine_ls_hydrogen_treatment constr
_refine_ls_matrix_type full
_refine_ls_number_parameters 423
_refine_ls_number_reflns 6976
_refine_ls_number_restraints 3
_refine_ls_restrained_S_all 0.943
_refine_ls_R_factor_all 0.0600
_refine_ls_R_factor_gt 0.0389
_refine_ls_shift/su_max 0.000
_refine_ls_shift/su_mean 0.000
_refine_ls_structure_factor_coef Fsqd
_refine_ls_weighting_details
;
 w=1/[\s^2^(Fo^2^)+(0.0189P)^2^]
 where P=(Fo^2^+2Fc^2^)/3
;
_refine_ls_weighting_scheme calc
_refine_ls_wR_factor_gt 0.0583
_refine_ls_wR_factor_ref 0.0637
_reflns_Friedel_coverage 0.712
_reflns_Friedel_fraction_full 0.817
_reflns_Friedel_fraction_max 0.698
_reflns_number_gt 5375
_reflns_number_total 6976
_reflns_threshold_expression 'I > 2\s(I)'
_cod_data_source_file c4ra10487k1.cif
_cod_data_source_block MS54M3
_cod_database_code 7218572
_shelx_space_group_comment
;
The symmetry employed for this shelxl refinement is uniquely defined
by the following loop, which should always be used as a source of
symmetry information in preference to the above space-group names.
They are only intended as comments.
;
_shelx_estimated_absorpt_t_min 0.643
_shelx_estimated_absorpt_t_max 0.751
_shelxl_version_number 2012-9

loop_
_space_group_symop_operation_xyz
'x, y, z'

loop_
_atom_site_label
_atom_site_type_symbol
_atom_site_fract_x
_atom_site_fract_y
_atom_site_fract_z
_atom_site_U_iso_or_equiv
_atom_site_adp_type
_atom_site_occupancy
_atom_site_site_symmetry_order
_atom_site_calc_flag
_atom_site_refinement_flags_posn
_atom_site_refinement_flags_adp
Sn1 Sn 0.91023(4) 0.43316(4) 0.18448(3) 0.0388(2) Uani 1 1 d . .
O1 O 0.9986(8) 0.2143(8) 0.2818(5) 0.0469(17) Uani 1 1 d . .
C1 C 1.1610(11) 0.1262(9) 0.2700(6) 0.0446(19) Uani 1 1 d . .
O2 O 1.2660(7) 0.1658(7) 0.2082(4) 0.0541(15) Uani 1 1 d . .
C2 C 1.2162(10) -0.0255(9) 0.3343(6) 0.052(2) Uani 1 1 d . .
H2A H 1.3049 -0.0045 0.3700 0.063 Uiso 1 1 calc R U
H2B H 1.2715 -0.1300 0.2966 0.063 Uiso 1 1 calc R U
C3 C 1.0673(11) -0.0612(11) 0.4024(6) 0.060(2) Uani 1 1 d . .
H3A H 0.9669 -0.0567 0.3688 0.072 Uiso 1 1 calc R U
H3B H 1.1067 -0.1785 0.4276 0.072 Uiso 1 1 calc R U
C4 C 1.0098(12) 0.0683(12) 0.4815(7) 0.059(2) Uani 1 1 d . .
O3 O 1.1132(8) 0.0925(10) 0.5320(5) 0.093(2) Uani 1 1 d . .
N1 N 0.8340(9) 0.1531(9) 0.4952(5) 0.0599(19) Uani 1 1 d . .
H1 H 0.7721 0.1355 0.4531 0.072 Uiso 1 1 calc R U
C5 C 0.7405(11) 0.2648(11) 0.5686(7) 0.054(2) Uani 1 1 d . .
C6 C 0.8078(12) 0.2915(12) 0.6482(7) 0.062(2) Uani 1 1 d . .
H6 H 0.9252 0.2361 0.6560 0.075 Uiso 1 1 calc R U
C7 C 0.7011(13) 0.4005(12) 0.7164(7) 0.064(2) Uani 1 1 d . .
C8 C 0.5300(14) 0.4871(13) 0.7069(8) 0.075(3) Uani 1 1 d . .
H8 H 0.4612 0.5628 0.7537 0.090 Uiso 1 1 calc R U
C9 C 0.4589(12) 0.4608(12) 0.6260(8) 0.074(3) Uani 1 1 d . .
H9 H 0.3414 0.5175 0.6191 0.089 Uiso 1 1 calc R U
C10 C 0.5627(11) 0.3511(11) 0.5569(7) 0.058(2) Uani 1 1 d . .
N2 N 0.7733(15) 0.4274(14) 0.8018(7) 0.091(3) Uani 1 1 d . .
O5 O 0.6797(12) 0.5312(11) 0.8593(6) 0.118(3) Uani 1 1 d . .
O6 O 0.9215(13) 0.3448(14) 0.8115(6) 0.138(4) Uani 1 1 d . .
O4 O 0.5107(7) 0.3142(9) 0.4757(5) 0.0730(18) Uani 1 1 d . .
C11 C 0.3337(12) 0.3993(14) 0.4585(8) 0.096(4) Uani 1 1 d . .
H11A H 0.2525 0.3679 0.5066 0.144 Uiso 1 1 calc R U
H11B H 0.3137 0.3631 0.3986 0.144 Uiso 1 1 calc R U
H11C H 0.3154 0.5241 0.4588 0.144 Uiso 1 1 calc R U
C12 C 0.9724(10) 0.2699(10) 0.0642(5) 0.049(2) Uani 1 1 d . .
H12A H 0.8862 0.3139 0.0214 0.074 Uiso 1 1 calc R U
H12B H 0.9714 0.1526 0.0824 0.074 Uiso 1 1 calc R U
H12C H 1.0878 0.2692 0.0342 0.074 Uiso 1 1 calc R U
C13 C 1.0766(14) 0.5784(14) 0.2252(9) 0.052(3) Uani 1 1 d . .
H13A H 1.1903 0.5416 0.1886 0.078 Uiso 1 1 calc R U
H13B H 1.0906 0.5585 0.2903 0.078 Uiso 1 1 calc R U
H13C H 1.0247 0.7011 0.2151 0.078 Uiso 1 1 calc R U
C14 C 0.6464(10) 0.4849(12) 0.2511(7) 0.048(2) Uani 1 1 d . .
H14A H 0.5773 0.4379 0.2138 0.072 Uiso 1 1 calc R U
H14B H 0.5959 0.6094 0.2580 0.072 Uiso 1 1 calc R U
H14C H 0.6468 0.4309 0.3118 0.072 Uiso 1 1 calc R U
Sn2 Sn 1.52515(4) 0.02931(5) 0.11023(3) 0.0402(2) Uani 1 1 d . .
O7 O 0.7605(7) 0.9208(8) 0.0079(4) 0.0444(16) Uani 1 1 d . .
C15 C 0.8475(9) 0.7638(10) 0.0255(6) 0.0423(19) Uani 1 1 d . .
O8 O 0.7975(6) 0.6759(7) 0.0885(4) 0.0487(14) Uani 1 1 d . .
C16 C 1.0228(9) 0.6928(11) -0.0352(6) 0.053(2) Uani 1 1 d . .
H16A H 1.1157 0.6584 0.0055 0.064 Uiso 1 1 calc R U
H16B H 1.0185 0.5876 -0.0665 0.064 Uiso 1 1 calc R U
C17 C 1.0745(10) 0.8161(12) -0.1090(6) 0.056(2) Uani 1 1 d . .
H7A H 1.0298 0.9357 -0.0857 0.068 Uiso 1 1 calc R U
H17B H 1.2025 0.7889 -0.1196 0.068 Uiso 1 1 calc R U
C18 C 1.0042(11) 0.8041(12) -0.2005(7) 0.062(2) Uani 1 1 d . .
O9 O 1.0989(9) 0.7277(14) -0.2655(5) 0.131(3) Uani 1 1 d . .
N3 N 0.8328(8) 0.8816(9) -0.2031(5) 0.0565(18) Uani 1 1 d . .
H3 H 0.7768 0.9378 -0.1534 0.068 Uiso 1 1 calc R U
C19 C 0.7326(10) 0.8821(11) -0.2776(6) 0.052(2) Uani 1 1 d . .
C20 C 0.7998(11) 0.7881(11) -0.3594(6) 0.057(2) Uani 1 1 d . .
H20 H 0.9171 0.7207 -0.3681 0.068 Uiso 1 1 calc R U
C21 C 0.6909(15) 0.7958(13) -0.4273(7) 0.068(3) Uani 1 1 d . .
C22 C 0.5182(15) 0.8909(14) -0.4173(8) 0.079(3) Uani 1 1 d . .
H22 H 0.4483 0.8929 -0.4651 0.095 Uiso 1 1 calc R U
C23 C 0.4479(13) 0.9836(14) -0.3366(8) 0.075(3) Uani 1 1 d . .
H23 H 0.3295 1.0479 -0.3288 0.090 Uiso 1 1 calc R U
C24 C 0.5537(12) 0.9812(12) -0.2665(7) 0.059(2) Uani 1 1 d . .
N4 N 0.7642(18) 0.6984(15) -0.5137(7) 0.094(3) Uani 1 1 d . .
O11 O 0.6721(15) 0.7146(14) -0.5771(7) 0.156(4) Uani 1 1 d . .
O12 O 0.9143(14) 0.5993(13) -0.5195(6) 0.115(3) Uani 1 1 d . .
O10 O 0.4978(7) 1.0659(9) -0.1833(5) 0.0739(18) Uani 1 1 d . .
C25 C 0.3188(11) 1.1735(14) -0.1697(8) 0.096(4) Uani 1 1 d . .
H25A H 0.2988 1.2573 -0.2197 0.144 Uiso 1 1 calc R U
H25B H 0.2982 1.2344 -0.1110 0.144 Uiso 1 1 calc R U
H25C H 0.2394 1.1011 -0.1695 0.144 Uiso 1 1 calc R U
C26 C 1.4924(12) 0.2751(12) 0.0429(8) 0.058(3) Uani 1 1 d . .
H26C H 1.5311 0.2572 -0.0228 0.087 Uiso 1 1 calc R U
H26B H 1.5614 0.3397 0.0693 0.087 Uiso 1 1 calc R U
H26A H 1.3697 0.3399 0.0516 0.087 Uiso 1 1 calc R U
C27 C 1.3874(15) -0.1414(14) 0.0651(10) 0.061(4) Uani 1 1 d . .
H27A H 1.3661 -0.2178 0.1156 0.091 Uiso 1 1 calc R U
H27B H 1.4572 -0.2102 0.0131 0.091 Uiso 1 1 calc R U
H27C H 1.2765 -0.0737 0.0462 0.091 Uiso 1 1 calc R U
C28 C 1.6645(9) -0.0048(10) 0.2289(6) 0.051(2) Uani 1 1 d . .
H28A H 1.6119 0.0911 0.2716 0.076 Uiso 1 1 calc R U
H28B H 1.7859 -0.0080 0.2096 0.076 Uiso 1 1 calc R U
H28C H 1.6592 -0.1130 0.2593 0.076 Uiso 1 1 calc R U

loop_
_atom_site_aniso_label
_atom_site_aniso_U_11
_atom_site_aniso_U_22
_atom_site_aniso_U_33
_atom_site_aniso_U_23
_atom_site_aniso_U_13
_atom_site_aniso_U_12
Sn1 0.0357(4) 0.0370(5) 0.0409(5) -0.0020(4) -0.0049(4) -0.0050(4)
O1 0.036(3) 0.045(4) 0.052(4) 0.006(3) -0.004(3) -0.001(3)
C1 0.050(5) 0.038(4) 0.042(5) -0.006(4) -0.011(4) -0.003(4)
O2 0.052(3) 0.050(3) 0.050(4) 0.000(3) 0.012(3) -0.005(3)
C2 0.048(5) 0.039(4) 0.059(6) 0.007(4) -0.009(4) 0.006(4)
C3 0.064(6) 0.045(5) 0.065(7) 0.013(5) -0.014(5) -0.003(4)
C4 0.048(5) 0.069(6) 0.061(7) 0.010(5) -0.003(5) -0.020(5)
O3 0.053(4) 0.139(7) 0.084(5) -0.023(5) -0.012(4) -0.018(4)
N1 0.048(4) 0.067(5) 0.063(5) 0.010(4) -0.009(4) -0.013(4)
C5 0.051(5) 0.053(5) 0.056(6) 0.007(5) 0.004(5) -0.016(4)
C6 0.061(6) 0.067(6) 0.059(7) 0.012(5) -0.007(5) -0.019(5)
C7 0.067(6) 0.065(6) 0.060(7) 0.003(5) 0.004(5) -0.025(5)
C8 0.087(8) 0.069(6) 0.068(8) 0.003(6) 0.015(6) -0.028(6)
C9 0.051(5) 0.069(7) 0.090(9) 0.006(6) 0.013(6) -0.007(5)
C10 0.050(5) 0.053(5) 0.070(7) 0.015(5) -0.006(5) -0.013(4)
N2 0.108(8) 0.102(8) 0.060(7) -0.008(6) 0.004(6) -0.028(7)
O5 0.150(7) 0.124(7) 0.074(6) -0.025(5) 0.015(5) -0.035(6)
O6 0.110(7) 0.186(10) 0.106(8) -0.037(7) -0.036(6) -0.008(7)
O4 0.054(4) 0.080(5) 0.083(5) 0.017(4) -0.018(4) -0.012(3)
C11 0.060(6) 0.104(8) 0.120(10) 0.013(7) -0.041(7) -0.005(6)
C12 0.048(5) 0.056(5) 0.043(5) -0.003(4) -0.002(4) -0.014(4)
C13 0.056(7) 0.055(7) 0.050(8) -0.006(6) -0.017(6) -0.017(5)
C14 0.039(5) 0.049(6) 0.053(7) -0.001(5) -0.002(4) -0.008(4)
Sn2 0.0372(4) 0.0381(5) 0.0434(6) 0.0006(4) -0.0061(4) -0.0066(4)
O7 0.042(3) 0.039(4) 0.047(4) 0.008(3) -0.006(3) -0.002(3)
C15 0.039(4) 0.048(5) 0.037(5) -0.009(4) -0.009(4) -0.005(4)
O8 0.043(3) 0.051(3) 0.046(4) 0.016(3) -0.008(3) -0.005(3)
C16 0.039(4) 0.059(5) 0.051(6) -0.005(4) -0.003(4) 0.004(4)
C17 0.033(4) 0.081(6) 0.053(6) -0.008(5) 0.002(4) -0.014(4)
C18 0.037(5) 0.085(7) 0.057(6) -0.004(5) -0.004(5) -0.007(5)
O9 0.061(5) 0.234(10) 0.067(5) -0.061(6) -0.008(4) 0.020(5)
N3 0.049(4) 0.077(5) 0.040(4) -0.002(4) -0.010(3) -0.010(4)
C19 0.047(5) 0.064(6) 0.049(6) 0.012(5) -0.012(4) -0.020(4)
C20 0.066(6) 0.064(6) 0.047(6) 0.013(5) -0.011(5) -0.028(5)
C21 0.099(8) 0.081(7) 0.043(6) 0.021(5) -0.024(6) -0.054(6)
C22 0.104(9) 0.083(8) 0.075(8) 0.028(6) -0.051(7) -0.052(7)
C23 0.069(6) 0.089(7) 0.079(8) 0.028(6) -0.032(6) -0.036(6)
C24 0.058(6) 0.071(6) 0.054(6) 0.017(5) -0.014(5) -0.025(5)
N4 0.153(10) 0.105(8) 0.049(6) 0.009(6) -0.023(7) -0.074(8)
O11 0.223(11) 0.190(10) 0.077(7) -0.008(7) -0.071(7) -0.069(9)
O12 0.155(8) 0.129(8) 0.069(6) -0.010(6) -0.001(6) -0.056(7)
O10 0.048(4) 0.093(5) 0.074(5) 0.005(4) -0.013(3) -0.007(3)
C25 0.046(6) 0.114(9) 0.111(10) 0.011(8) -0.010(6) 0.004(6)
C26 0.049(6) 0.051(6) 0.066(8) 0.012(5) -0.007(5) -0.003(5)
C27 0.052(6) 0.053(7) 0.083(11) -0.006(7) -0.016(6) -0.020(6)
C28 0.050(5) 0.049(5) 0.051(5) -0.007(4) -0.011(4) -0.009(4)

loop_
_atom_type_symbol
_atom_type_description
_atom_type_scat_dispersion_real
_atom_type_scat_dispersion_imag
_atom_type_scat_source
C C 0.0033 0.0016 'International Tables Vol C Tables 4.2.6.8 and 6.1.1.4'
H H 0.0000 0.0000 'International Tables Vol C Tables 4.2.6.8 and 6.1.1.4'
N N 0.0061 0.0033 'International Tables Vol C Tables 4.2.6.8 and 6.1.1.4'
O O 0.0106 0.0060 'International Tables Vol C Tables 4.2.6.8 and 6.1.1.4'
Sn Sn -0.6537 1.4246 'International Tables Vol C Tables 4.2.6.8 and 6.1.1.4'

loop_
_geom_angle_atom_site_label_1
_geom_angle_atom_site_label_2
_geom_angle_atom_site_label_3
_geom_angle
_geom_angle_site_symmetry_1
_geom_angle_site_symmetry_3
C13 Sn1 C12 123.8(4) . .
C13 Sn1 C14 119.1(4) . .
C12 Sn1 C14 116.2(3) . .
C13 Sn1 O1 94.6(4) . .
C12 Sn1 O1 94.2(3) . .
C14 Sn1 O1 90.7(3) . .
C13 Sn1 O8 86.0(4) . .
C12 Sn1 O8 88.9(3) . .
C14 Sn1 O8 85.4(3) . .
O1 Sn1 O8 175.8(2) . .
C1 O1 Sn1 117.6(6) . .
O2 C1 O1 121.0(7) . .
O2 C1 C2 122.3(7) . .
O1 C1 C2 116.7(7) . .
C1 O2 Sn2 139.2(5) . .
C1 C2 C3 115.1(6) . .
C1 C2 H2A 108.5 . .
C3 C2 H2A 108.5 . .
C1 C2 H2B 108.5 . .
C3 C2 H2B 108.5 . .
H2A C2 H2B 107.5 . .
C4 C3 C2 112.4(7) . .
C4 C3 H3A 109.1 . .
C2 C3 H3A 109.1 . .
C4 C3 H3B 109.1 . .
C2 C3 H3B 109.1 . .
H3A C3 H3B 107.8 . .
O3 C4 N1 122.0(9) . .
O3 C4 C3 121.9(8) . .
N1 C4 C3 116.1(8) . .
C4 N1 C5 128.6(8) . .
C4 N1 H1 115.7 . .
C5 N1 H1 115.7 . .
C6 C5 N1 124.9(8) . .
C6 C5 C10 119.9(9) . .
N1 C5 C10 115.2(9) . .
C5 C6 C7 119.4(9) . .
C5 C6 H6 120.3 . .
C7 C6 H6 120.3 . .
C8 C7 C6 122.2(10) . .
C8 C7 N2 118.6(10) . .
C6 C7 N2 119.2(9) . .
C7 C8 C9 119.1(9) . .
C7 C8 H8 120.4 . .
C9 C8 H8 120.4 . .
C10 C9 C8 119.8(9) . .
C10 C9 H9 120.1 . .
C8 C9 H9 120.1 . .
O4 C10 C9 125.8(9) . .
O4 C10 C5 114.6(8) . .
C9 C10 C5 119.6(10) . .
O6 N2 O5 123.6(12) . .
O6 N2 C7 118.2(10) . .
O5 N2 C7 118.2(11) . .
C10 O4 C11 117.6(8) . .
O4 C11 H11A 109.5 . .
O4 C11 H11B 109.5 . .
H11A C11 H11B 109.5 . .
O4 C11 H11C 109.5 . .
H11A C11 H11C 109.5 . .
H11B C11 H11C 109.5 . .
Sn1 C12 H12A 109.5 . .
Sn1 C12 H12B 109.5 . .
H12A C12 H12B 109.5 . .
Sn1 C12 H12C 109.5 . .
H12A C12 H12C 109.5 . .
H12B C12 H12C 109.5 . .
Sn1 C13 H13A 109.5 . .
Sn1 C13 H13B 109.5 . .
H13A C13 H13B 109.5 . .
Sn1 C13 H13C 109.5 . .
H13A C13 H13C 109.5 . .
H13B C13 H13C 109.5 . .
Sn1 C14 H14A 109.5 . .
Sn1 C14 H14B 109.5 . .
H14A C14 H14B 109.5 . .
Sn1 C14 H14C 109.5 . .
H14A C14 H14C 109.5 . .
H14B C14 H14C 109.5 . .
C28 Sn2 C26 115.6(3) . .
C28 Sn2 C27 126.3(4) . .
C26 Sn2 C27 117.5(4) . .
C28 Sn2 O7 95.8(3) . 1_645
C26 Sn2 O7 88.9(3) . 1_645
C27 Sn2 O7 92.7(4) . 1_645
C28 Sn2 O2 88.4(2) . .
C26 Sn2 O2 86.0(3) . .
C27 Sn2 O2 87.8(4) . .
O7 Sn2 O2 174.4(2) 1_645 .
C15 O7 Sn2 114.2(5) . 1_465
O8 C15 O7 123.0(7) . .
O8 C15 C16 121.1(7) . .
O7 C15 C16 115.9(7) . .
C15 O8 Sn1 140.4(5) . .
C17 C16 C15 116.4(6) . .
C17 C16 H16A 108.2 . .
C15 C16 H16A 108.2 . .
C17 C16 H16B 108.2 . .
C15 C16 H16B 108.2 . .
H16A C16 H16B 107.3 . .
C18 C17 C16 112.8(7) . .
C18 C17 H7A 109.0 . .
C16 C17 H7A 109.0 . .
C18 C17 H17B 109.0 . .
C16 C17 H17B 109.0 . .
H7A C17 H17B 107.8 . .
O9 C18 N3 123.3(9) . .
O9 C18 C17 120.7(8) . .
N3 C18 C17 116.0(8) . .
C18 N3 C19 127.5(8) . .
C18 N3 H3 116.2 . .
C19 N3 H3 116.2 . .
C20 C19 N3 123.3(7) . .
C20 C19 C24 118.9(8) . .
N3 C19 C24 117.8(8) . .
C21 C20 C19 118.8(9) . .
C21 C20 H20 120.6 . .
C19 C20 H20 120.6 . .
C22 C21 C20 122.7(10) . .
C22 C21 N4 119.1(10) . .
C20 C21 N4 118.2(11) . .
C21 C22 C23 119.6(10) . .
C21 C22 H22 120.2 . .
C23 C22 H22 120.2 . .
C22 C23 C24 119.6(10) . .
C22 C23 H23 120.2 . .
C24 C23 H23 120.2 . .
O10 C24 C23 124.7(9) . .
O10 C24 C19 115.0(8) . .
C23 C24 C19 120.3(10) . .
O11 N4 O12 122.1(12) . .
O11 N4 C21 118.7(12) . .
O12 N4 C21 119.2(11) . .
C24 O10 C25 117.2(7) . .
O10 C25 H25A 109.5 . .
O10 C25 H25B 109.5 . .
H25A C25 H25B 109.5 . .
O10 C25 H25C 109.5 . .
H25A C25 H25C 109.5 . .
H25B C25 H25C 109.5 . .
Sn2 C26 H26C 109.5 . .
Sn2 C26 H26B 109.5 . .
H26C C26 H26B 109.5 . .
Sn2 C26 H26A 109.5 . .
H26C C26 H26A 109.5 . .
H26B C26 H26A 109.5 . .
Sn2 C27 H27A 109.5 . .
Sn2 C27 H27B 109.5 . .
H27A C27 H27B 109.5 . .
Sn2 C27 H27C 109.5 . .
H27A C27 H27C 109.5 . .
H27B C27 H27C 109.5 . .
Sn2 C28 H28A 109.5 . .
Sn2 C28 H28B 109.5 . .
H28A C28 H28B 109.5 . .
Sn2 C28 H28C 109.5 . .
H28A C28 H28C 109.5 . .
H28B C28 H28C 109.5 . .

loop_
_geom_bond_atom_site_label_1
_geom_bond_atom_site_label_2
_geom_bond_distance
_geom_bond_site_symmetry_2
Sn1 C13 2.112(9) .
Sn1 C12 2.119(7) .
Sn1 C14 2.125(8) .
Sn1 O1 2.208(6) .
Sn1 O8 2.364(5) .
O1 C1 1.276(9) .
C1 O2 1.236(9) .
C1 C2 1.493(10) .
O2 Sn2 2.352(5) .
C2 C3 1.521(10) .
C2 H2A 0.9700 .
C2 H2B 0.9700 .
C3 C4 1.498(12) .
C3 H3A 0.9700 .
C3 H3B 0.9700 .
C4 O3 1.213(10) .
C4 N1 1.361(10) .
N1 C5 1.397(10) .
N1 H1 0.8600 .
C5 C6 1.364(12) .
C5 C10 1.413(11) .
C6 C7 1.369(12) .
C6 H6 0.9300 .
C7 C8 1.360(12) .
C7 N2 1.460(13) .
C8 C9 1.396(13) .
C8 H8 0.9300 .
C9 C10 1.372(12) .
C9 H9 0.9300 .
C10 O4 1.349(11) .
N2 O6 1.197(11) .
N2 O5 1.211(10) .
O4 C11 1.425(9) .
C11 H11A 0.9600 .
C11 H11B 0.9600 .
C11 H11C 0.9600 .
C12 H12A 0.9600 .
C12 H12B 0.9600 .
C12 H12C 0.9600 .
C13 H13A 0.9600 .
C13 H13B 0.9600 .
C13 H13C 0.9600 .
C14 H14A 0.9600 .
C14 H14B 0.9600 .
C14 H14C 0.9600 .
Sn2 C28 2.112(7) .
Sn2 C26 2.113(9) .
Sn2 C27 2.115(10) .
Sn2 O7 2.215(6) 1_645
O7 C15 1.280(9) .
O7 Sn2 2.215(6) 1_465
C15 O8 1.220(9) .
C15 C16 1.520(10) .
C16 C17 1.516(10) .
C16 H16A 0.9700 .
C16 H16B 0.9700 .
C17 C18 1.505(11) .
C17 H7A 0.9700 .
C17 H17B 0.9700 .
C18 O9 1.190(10) .
C18 N3 1.330(9) .
N3 C19 1.407(10) .
N3 H3 0.8600 .
C19 C20 1.380(11) .
C19 C24 1.409(11) .
C20 C21 1.367(12) .
C20 H20 0.9300 .
C21 C22 1.359(13) .
C21 N4 1.454(14) .
C22 C23 1.367(14) .
C22 H22 0.9300 .
C23 C24 1.382(12) .
C23 H23 0.9300 .
C24 O10 1.355(11) .
N4 O11 1.217(11) .
N4 O12 1.225(11) .
O10 C25 1.432(9) .
C25 H25A 0.9600 .
C25 H25B 0.9600 .
C25 H25C 0.9600 .
C26 H26C 0.9600 .
C26 H26B 0.9600 .
C26 H26A 0.9600 .
C27 H27A 0.9600 .
C27 H27B 0.9600 .
C27 H27C 0.9600 .
C28 H28A 0.9600 .
C28 H28B 0.9600 .
C28 H28C 0.9600 .

loop_
_geom_hbond_atom_site_label_D
_geom_hbond_atom_site_label_H
_geom_hbond_atom_site_label_A
_geom_hbond_distance_DH
_geom_hbond_distance_HA
_geom_hbond_distance_DA
_geom_hbond_angle_DHA
_geom_hbond_site_symmetry_A
C6 H6 O3 0.93 2.29 2.864(11) 119.6 .
C9 H9 O9 0.93 2.62 3.291(12) 129.7 1_456
N3 H3 O7 0.86 2.31 3.028(9) 141.2 .
C20 H20 O9 0.93 2.19 2.785(11) 120.7 .

loop_
_geom_torsion_atom_site_label_1
_geom_torsion_atom_site_label_2
_geom_torsion_atom_site_label_3
_geom_torsion_atom_site_label_4
_geom_torsion
_geom_torsion_site_symmetry_1
Sn1 O1 C1 O2 2.3(10) .
Sn1 O1 C1 C2 -177.7(5) .
O1 C1 O2 Sn2 -150.1(6) .
C2 C1 O2 Sn2 29.8(12) .
O2 C1 C2 C3 -176.6(8) .
O1 C1 C2 C3 3.3(10) .
C1 C2 C3 C4 -75.4(9) .
C2 C3 C4 O3 -55.9(11) .
C2 C3 C4 N1 126.0(8) .
O3 C4 N1 C5 -5.6(14) .
C3 C4 N1 C5 172.4(7) .
C4 N1 C5 C6 -9.2(14) .
C4 N1 C5 C10 172.0(8) .
N1 C5 C6 C7 -178.0(7) .
C10 C5 C6 C7 0.8(13) .
C5 C6 C7 C8 -1.5(14) .
C5 C6 C7 N2 179.5(8) .
C6 C7 C8 C9 1.7(14) .
N2 C7 C8 C9 -179.3(9) .
C7 C8 C9 C10 -1.2(14) .
C8 C9 C10 O4 179.9(8) .
C8 C9 C10 C5 0.5(13) .
C6 C5 C10 O4 -179.8(8) .
N1 C5 C10 O4 -0.9(10) .
C6 C5 C10 C9 -0.3(12) .
N1 C5 C10 C9 178.6(8) .
C8 C7 N2 O6 176.7(10) .
C6 C7 N2 O6 -4.2(15) .
C8 C7 N2 O5 -2.8(14) .
C6 C7 N2 O5 176.3(9) .
C9 C10 O4 C11 1.6(13) .
C5 C10 O4 C11 -178.9(7) .
Sn2 O7 C15 O8 5.9(10) 1_465
Sn2 O7 C15 C16 -172.3(5) 1_465
O7 C15 O8 Sn1 -157.3(5) .
C16 C15 O8 Sn1 20.7(12) .
O8 C15 C16 C17 -177.8(7) .
O7 C15 C16 C17 0.3(10) .
C15 C16 C17 C18 -88.5(9) .
C16 C17 C18 O9 -103.4(11) .
C16 C17 C18 N3 76.0(10) .
O9 C18 N3 C19 3.0(16) .
C17 C18 N3 C19 -176.4(8) .
C18 N3 C19 C20 4.6(13) .
C18 N3 C19 C24 -176.7(8) .
N3 C19 C20 C21 179.3(8) .
C24 C19 C20 C21 0.7(12) .
C19 C20 C21 C22 -0.8(13) .
C19 C20 C21 N4 179.0(7) .
C20 C21 C22 C23 0.0(14) .
N4 C21 C22 C23 -179.8(9) .
C21 C22 C23 C24 0.7(14) .
C22 C23 C24 O10 -179.1(8) .
C22 C23 C24 C19 -0.8(14) .
C20 C19 C24 O10 178.5(7) .
N3 C19 C24 O10 -0.2(11) .
C20 C19 C24 C23 0.0(13) .
N3 C19 C24 C23 -178.6(8) .
C22 C21 N4 O11 5.0(14) .
C20 C21 N4 O11 -174.8(10) .
C22 C21 N4 O12 -173.0(10) .
C20 C21 N4 O12 7.2(14) .
C23 C24 O10 C25 -3.8(13) .
C19 C24 O10 C25 177.8(8) .
